data_7202675
loop_
_publ_author_name
'Akutsu-Sato, Akane'
'Akutsu, Hiroki'
'Yamada, J.'
'Nakatsuji, S.'
'Turner, Scott S.'
'Day, Peter'

_publ_section_title
;
 Suppression of superconductivity in a molecular charge transfer salt
 by changing guest molecule:
 \b''-(BEDT-TTF)~4~[(H~3~O)Fe(C~2~O~4~)~3~](C~6~H~5~CN)x(C~5~H~5~N)~1-x~
;
_journal_coden_ASTM JMACEP
_journal_issue 24
_journal_name_full 'Journal of Materials Chemistry'
_journal_page_first 2497
_journal_page_last 2499
_journal_paper_doi 10.1039/b618832j
_journal_volume 17
_journal_year 2007
_chemical_formula_moiety (C10H8S8)4(H3O)Fe(C2O4)3(C7H5N)0.2176(C5H5N)0.7824
_chemical_formula_sum 'C51.43 H40 Fe N O13 S32'
_chemical_formula_weight 1961.81
_space_group_IT_number 15
_symmetry_cell_setting monoclinic
_symmetry_Int_Tables_number 15
_symmetry_space_group_name_Hall '-C 2yc'
_symmetry_space_group_name_H-M 'C 1 2/c 1'
_cell_angle_alpha 90.0000
_cell_angle_beta 92.6930(7)
_cell_angle_gamma 90.0000
_cell_formula_units_Z 4
_cell_length_a 10.3021(4)
_cell_length_b 20.0384(11)
_cell_length_c 35.1923(9)
_cell_measurement_reflns_used 0
_cell_measurement_temperature 296.1
_cell_measurement_theta_max 0
_cell_measurement_theta_min 0
_cell_volume 7257.0(5)
_computing_cell_refinement DTREK
_computing_data_collection DTREK
_computing_data_reduction CrystalStructure
_computing_publication_material 'CrystalStructure 3.8'
_computing_structure_refinement CRYSTALS
_computing_structure_solution 'Isomorphous replacement method'
_diffrn_measured_fraction_theta_full 0.960
_diffrn_measured_fraction_theta_max 0.960
_diffrn_measurement_device_type 'Rigaku Quantum CCD'
_diffrn_measurement_method PHIOMEGA
_diffrn_radiation_type 'Mo K\a'
_diffrn_radiation_wavelength 0.71069
_diffrn_reflns_av_R_equivalents 0.132
_diffrn_reflns_limit_h_max 13
_diffrn_reflns_limit_h_min -13
_diffrn_reflns_limit_k_max 26
_diffrn_reflns_limit_k_min -25
_diffrn_reflns_limit_l_max 38
_diffrn_reflns_limit_l_min -45
_diffrn_reflns_number 30738
_diffrn_reflns_theta_full 27.51
_diffrn_reflns_theta_max 27.51
_exptl_absorpt_coefficient_mu 1.188
_exptl_absorpt_correction_T_max 1.0240
_exptl_absorpt_correction_T_min 0.6055
_exptl_absorpt_correction_type empirical
_exptl_absorpt_process_details
;
HIGASHI, T. (1995). Abscor - Empirical Absorption Correction,
Rigaku Corporation, Tokyo, Japan.
;
_exptl_crystal_colour black
_exptl_crystal_density_diffrn 1.795
_exptl_crystal_density_method 'not measured'
_exptl_crystal_description plate
_exptl_crystal_F_000 3990.32
_exptl_crystal_size_max 0.40
_exptl_crystal_size_mid 0.35
_exptl_crystal_size_min 0.07
_refine_diff_density_max 1.58
_refine_diff_density_min -1.08
_refine_ls_extinction_method none
_refine_ls_goodness_of_fit_ref 1.099
_refine_ls_hydrogen_treatment constr
_refine_ls_number_parameters 468
_refine_ls_number_reflns 3489
_refine_ls_R_factor_gt 0.0851
_refine_ls_shift/su_max 0.0000
_refine_ls_structure_factor_coef F
_refine_ls_weighting_details
;
Chebychev polynomial with 5 parameters (Carruthers & Watkin, 1979)
20.9168 -11.3642 10.0303 6.8054 -1.9315
;
_refine_ls_weighting_scheme calc
_refine_ls_wR_factor_ref 0.0613
_reflns_number_gt 3489
_reflns_number_total 8018
_reflns_threshold_expression F^2^>2.0\s(F^2^)
_cod_data_source_file b618832j.txt
_cod_data_source_block '_AK#48'
_cod_original_formula_sum 'C51.43 H40 Fe N O13 S32 '
_cod_database_code 7202675

loop_
_symmetry_equiv_pos_site_id
_symmetry_equiv_pos_as_xyz
1 +X,+Y,+Z
2 -X,+Y,1/2-Z
3 -X,-Y,-Z
4 +X,-Y,1/2+Z
5 1/2+X,1/2+Y,+Z
6 1/2-X,1/2+Y,1/2-Z
7 1/2-X,1/2-Y,-Z
8 1/2+X,1/2-Y,1/2+Z

loop_
_atom_site_label
_atom_site_type_symbol
_atom_site_fract_x
_atom_site_fract_y
_atom_site_fract_z
_atom_site_U_iso_or_equiv
_atom_site_adp_type
_atom_site_occupancy
_atom_site_symmetry_multiplicity
_atom_site_calc_flag
_atom_site_refinement_flags
_atom_site_disorder_assembly
_atom_site_disorder_group
Fe(1) Fe 0.0000 0.41598(8) 0.2500 0.0375(4) Uani 1.00 2 d S . .
S(2) S 0.47329(19) 0.58867(12) -0.01859(5) 0.0423(5) Uani 1.00 1 d . . .
S(3) S 0.11490(19) 0.54396(11) 0.03785(6) 0.0403(5) Uani 1.00 1 d . . .
S(4) S 0.35048(18) 0.61873(11) 0.06153(5) 0.0423(5) Uani 1.00 1 d . . .
S(5) S 0.24099(18) 0.51247(11) -0.04311(5) 0.0407(5) Uani 1.00 1 d . . .
S(6) S 0.07729(19) 0.71455(11) -0.00873(6) 0.0412(5) Uani 1.00 1 d . . .
S(7) S -0.04177(19) 0.74634(11) 0.07348(5) 0.0421(5) Uani 1.00 1 d . . .
S(8) S -0.08520(19) 0.61040(12) -0.10868(6) 0.0460(6) Uani 1.00 1 d . . .
S(9) S -0.16251(18) 0.64319(11) -0.03128(5) 0.0392(5) Uani 1.00 1 d . . .
S(10) S -0.27931(18) 0.67398(11) 0.04968(6) 0.0407(5) Uani 1.00 1 d . . .
S(11) S -0.4087(2) 0.69428(12) 0.12175(7) 0.0541(6) Uani 1.00 1 d . . .
S(12) S 0.33026(19) 0.48210(12) -0.11985(6) 0.0493(6) Uani 1.00 1 d . . .
S(13) S 0.6087(2) 0.57054(14) -0.08912(6) 0.0580(7) Uani 1.00 1 d . . .
S(14) S -0.0216(2) 0.57241(11) 0.10796(6) 0.0462(6) Uani 1.00 1 d . . .
S(15) S 0.2544(2) 0.65797(12) 0.13657(6) 0.0532(6) Uani 1.00 1 d . . .
S(16) S -0.1212(2) 0.77696(13) 0.15015(6) 0.0603(7) Uani 1.00 1 d . . .
S(17) S 0.2049(2) 0.69363(12) -0.08031(6) 0.0491(6) Uani 1.00 1 d . . .
O(1) O -0.3263(6) 0.4970(3) 0.28637(17) 0.068(2) Uani 1.00 1 d . . .
O(2) O -0.2753(6) 0.5471(3) 0.21522(16) 0.0591(19) Uani 1.00 1 d . . .
O(3) O -0.1525(5) 0.4310(2) 0.28241(14) 0.0432(16) Uani 1.00 1 d . . .
O(4) O -0.1014(5) 0.4810(2) 0.21679(14) 0.0441(16) Uani 1.00 1 d . . .
O(5) O 0.0726(5) 0.3397(2) 0.28112(15) 0.0491(17) Uani 1.00 1 d . . .
O(6) O 0.0872(7) 0.2281(3) 0.28157(19) 0.072(2) Uani 1.00 1 d . . .
O(7) O -0.5000 0.5973(5) 0.2500 0.080(3) Uani 1.00 2 d S . .
N(1) N 0.5000 0.124(4) 0.2500 0.11(3) Uiso 0.22(3) 2 d SP . .
N(2) N 0.5000 0.2336(17) 0.2500 0.147(8) Uiso 0.78(3) 2 d SP . .
C(1) C 0.0708(7) 0.6053(4) -0.1291(2) 0.045(2) Uani 1.00 1 d . . .
C(2) C 0.1490(8) 0.6697(4) -0.1276(2) 0.049(2) Uani 1.00 1 d . . .
C(3) C -0.0439(6) 0.6485(3) -0.0652(2) 0.034(2) Uani 1.00 1 d . . .
C(4) C 0.0680(7) 0.6803(3) -0.0541(2) 0.035(2) Uani 1.00 1 d . . .
C(5) C -0.0763(7) 0.6884(3) 0.0033(2) 0.035(2) Uani 1.00 1 d . . .
C(6) C -0.1255(7) 0.7016(3) 0.0378(2) 0.036(2) Uani 1.00 1 d . . .
C(7) C -0.2745(7) 0.7092(3) 0.0950(2) 0.041(2) Uani 1.00 1 d . . .
C(8) C -0.1639(8) 0.7409(3) 0.1061(2) 0.039(2) Uani 1.00 1 d . . .
C(9) C -0.3319(10) 0.6949(5) 0.1682(2) 0.069(3) Uani 1.00 1 d . . .
C(10) C -0.2638(10) 0.7594(6) 0.1767(2) 0.079(3) Uani 1.00 1 d . . .
C(11) C 0.4714(11) 0.4989(9) -0.1434(3) 0.155(6) Uani 1.00 1 d . . .
C(12) C 0.5569(12) 0.5453(6) -0.1362(2) 0.095(4) Uani 1.00 1 d . . .
C(13) C 0.3640(7) 0.5191(4) -0.0756(2) 0.039(2) Uani 1.00 1 d . . .
C(14) C 0.4701(6) 0.5544(3) -0.0642(2) 0.035(2) Uani 1.00 1 d . . .
C(15) C 0.3206(6) 0.5602(3) -0.0078(2) 0.034(2) Uani 1.00 1 d . . .
C(16) C 0.2680(7) 0.5732(3) 0.0266(2) 0.036(2) Uani 1.00 1 d . . .
C(17) C 0.1137(7) 0.5830(3) 0.0817(2) 0.037(2) Uani 1.00 1 d . . .
C(18) C 0.2228(6) 0.6177(3) 0.09340(19) 0.033(2) Uani 1.00 1 d . . .
C(19) C 0.0491(13) 0.5762(9) 0.1543(2) 0.156(6) Uani 1.00 1 d . . .
C(20) C 0.1454(10) 0.6153(6) 0.1660(2) 0.091(4) Uani 1.00 1 d . . .
C(21) C -0.2335(7) 0.4759(4) 0.2700(2) 0.042(2) Uani 1.00 1 d . . .
C(22) C -0.2033(7) 0.5046(4) 0.2305(2) 0.047(2) Uani 1.00 1 d . . .
C(23) C 0.0460(8) 0.2821(4) 0.2684(2) 0.047(2) Uani 1.00 1 d . . .
C(24) C 0.500000(10) 0.3609(17) 0.250000(10) 0.155(12) Uani 1.00 2 d S . .
C(25) C 0.5879(15) 0.3307(15) 0.2320(5) 0.169(9) Uani 1.00 1 d . . .
C(26) C 0.5931(18) 0.2626(11) 0.2304(5) 0.173(9) Uani 1.00 1 d . . .
C(27) C 0.5000 0.228(2) 0.2500 0.147(8) Uiso 0.22(3) 2 d SP . .
C(28) C 0.5000 0.177(4) 0.2500 0.053(18) Uiso 0.22(3) 2 d SP . .
H(1) H 0.1204 0.5723 -0.1156 0.055 Uiso 1.00 1 c R . .
H(2) H 0.0584 0.5923 -0.1550 0.055 Uiso 1.00 1 c R . .
H(3) H 0.0943 0.7041 -0.1378 0.060 Uiso 1.00 1 c R . .
H(4) H 0.2226 0.6652 -0.1427 0.060 Uiso 1.00 1 c R . .
H(5) H -0.3957 0.6871 0.1863 0.083 Uiso 1.00 1 c R . .
H(6) H -0.2687 0.6605 0.1698 0.083 Uiso 1.00 1 c R . .
H(7) H -0.2389 0.7604 0.2031 0.095 Uiso 1.00 1 c R . .
H(8) H -0.3245 0.7941 0.1711 0.095 Uiso 1.00 1 c R . .
H(9) H 0.5212 0.4592 -0.1408 0.187 Uiso 1.00 1 c R . .
H(10) H 0.4436 0.5049 -0.1693 0.187 Uiso 1.00 1 c R . .
H(11) H 0.5188 0.5842 -0.1474 0.116 Uiso 1.00 1 c R . .
H(12) H 0.6334 0.5342 -0.1489 0.115 Uiso 1.00 1 c R . .
H(13) H -0.0205 0.5819 0.1708 0.188 Uiso 1.00 1 c R . .
H(14) H 0.0861 0.5332 0.1582 0.188 Uiso 1.00 1 c R . .
H(15) H 0.1983 0.5920 0.1844 0.110 Uiso 1.00 1 c R . .
H(16) H 0.1008 0.6503 0.1781 0.110 Uiso 1.00 1 c R . .
H(17) H 0.5000 0.4083 0.2500 0.183 Uiso 1.00 2 c R . .
H(18) H 0.6528 0.3554 0.2198 0.202 Uiso 1.00 1 c R . .
H(19) H 0.6542 0.2386 0.2164 0.205 Uiso 1.00 1 c R . .

loop_
_atom_site_aniso_label
_atom_site_aniso_U_11
_atom_site_aniso_U_22
_atom_site_aniso_U_33
_atom_site_aniso_U_12
_atom_site_aniso_U_13
_atom_site_aniso_U_23
Fe(1) 0.0440(9) 0.0383(9) 0.0307(8) 0.0000 0.0058(6) 0.0000
S(2) 0.0361(10) 0.0595(14) 0.0318(10) -0.0139(9) 0.0050(8) -0.0079(9)
S(3) 0.0382(10) 0.0448(13) 0.0385(11) -0.0104(9) 0.0064(8) -0.0036(9)
S(4) 0.0379(10) 0.0587(14) 0.0307(10) -0.0136(10) 0.0070(8) -0.0050(9)
S(5) 0.0352(10) 0.0488(13) 0.0387(11) -0.0126(9) 0.0068(8) -0.0058(9)
S(6) 0.0353(10) 0.0526(13) 0.0359(10) -0.0107(9) 0.0034(8) -0.0043(9)
S(7) 0.0390(10) 0.0524(13) 0.0350(10) -0.0106(9) 0.0038(8) -0.0048(9)
S(8) 0.0405(11) 0.0588(14) 0.0394(11) -0.0083(10) 0.0079(8) -0.0131(10)
S(9) 0.0338(10) 0.0497(13) 0.0346(10) -0.0072(9) 0.0065(8) -0.0081(9)
S(10) 0.0358(10) 0.0463(12) 0.0403(11) -0.0065(9) 0.0041(8) -0.0068(9)
S(11) 0.0510(12) 0.0500(14) 0.0633(14) -0.0035(11) 0.0237(11) -0.0029(11)
S(12) 0.0347(10) 0.0641(15) 0.0496(12) -0.0049(10) 0.0072(9) -0.0259(11)
S(13) 0.0430(11) 0.0859(19) 0.0464(12) -0.0260(12) 0.0153(9) -0.0214(12)
S(14) 0.0390(11) 0.0481(13) 0.0529(12) -0.0075(10) 0.0161(9) -0.0045(10)
S(15) 0.0616(14) 0.0617(15) 0.0377(11) -0.0222(12) 0.0147(10) -0.0134(10)
S(16) 0.0741(16) 0.0704(17) 0.0361(12) -0.0058(13) -0.0002(10) -0.0123(11)
S(17) 0.0393(11) 0.0638(15) 0.0451(12) -0.0126(10) 0.0093(8) -0.0038(10)
O(1) 0.058(3) 0.091(5) 0.057(3) 0.015(3) 0.031(3) 0.008(3)
O(2) 0.064(3) 0.070(4) 0.044(3) 0.028(3) 0.009(2) 0.012(3)
O(3) 0.046(3) 0.049(3) 0.035(2) 0.001(2) 0.009(2) 0.001(2)
O(4) 0.053(3) 0.048(3) 0.033(2) 0.008(2) 0.013(2) 0.005(2)
O(5) 0.065(3) 0.038(3) 0.044(3) 0.007(3) -0.003(2) -0.005(2)
O(6) 0.090(5) 0.052(4) 0.073(4) 0.006(3) 0.002(3) 0.015(3)
O(7) 0.074(6) 0.063(6) 0.106(8) 0.0000 0.025(5) 0.0000
C(1) 0.044(4) 0.048(5) 0.045(4) -0.007(4) 0.012(3) 0.000(4)
C(2) 0.055(5) 0.048(5) 0.046(5) -0.004(4) 0.020(4) -0.000(4)
C(3) 0.028(3) 0.028(4) 0.046(4) 0.002(3) 0.008(3) 0.002(3)
C(4) 0.039(4) 0.033(4) 0.033(3) -0.008(3) 0.010(3) -0.000(3)
C(5) 0.033(3) 0.035(4) 0.037(4) 0.006(3) -0.005(3) -0.000(3)
C(6) 0.041(4) 0.033(4) 0.033(4) 0.002(3) 0.006(3) 0.008(3)
C(7) 0.046(4) 0.035(4) 0.042(4) -0.010(3) 0.010(3) -0.002(3)
C(8) 0.057(5) 0.026(4) 0.035(4) -0.000(3) 0.013(3) 0.003(3)
C(9) 0.084(7) 0.070(7) 0.053(5) 0.009(6) 0.014(5) 0.025(5)
C(10) 0.081(7) 0.128(10) 0.028(4) 0.011(7) 0.011(4) -0.014(5)
C(11) 0.092(8) 0.33(2) 0.050(6) -0.137(12) 0.038(6) -0.066(10)
C(12) 0.134(10) 0.102(9) 0.052(6) -0.071(8) 0.043(6) -0.032(6)
C(13) 0.030(4) 0.045(5) 0.041(4) 0.000(3) 0.003(3) -0.013(3)
C(14) 0.027(3) 0.043(4) 0.035(4) 0.007(3) 0.009(3) -0.003(3)
C(15) 0.032(3) 0.034(4) 0.037(4) -0.001(3) 0.000(3) 0.001(3)
C(16) 0.038(4) 0.036(4) 0.035(4) -0.000(3) 0.000(3) 0.003(3)
C(17) 0.034(4) 0.032(4) 0.046(4) -0.001(3) 0.012(3) 0.006(3)
C(18) 0.041(4) 0.033(4) 0.024(3) -0.001(3) 0.002(3) -0.001(3)
C(19) 0.151(12) 0.29(2) 0.028(5) -0.153(15) 0.008(6) 0.012(9)
C(20) 0.082(7) 0.154(11) 0.038(5) -0.055(8) 0.009(5) 0.001(6)
C(21) 0.041(4) 0.048(5) 0.038(4) 0.004(4) 0.009(3) -0.000(3)
C(22) 0.037(4) 0.065(6) 0.039(4) 0.002(4) 0.006(3) 0.004(4)
C(23) 0.054(5) 0.050(5) 0.039(4) 0.003(4) 0.013(3) 0.007(4)
C(24) 0.083(16) 0.24(3) 0.14(2) 0.0000 -0.079(17) 0.0000
C(25) 0.058(10) 0.34(3) 0.106(15) 0.021(18) -0.033(9) 0.01(2)
C(26) 0.119(15) 0.31(3) 0.087(11) 0.09(2) -0.049(11) -0.053(18)

loop_
_atom_type_symbol
_atom_type_description
_atom_type_scat_dispersion_real
_atom_type_scat_dispersion_imag
_atom_type_scat_source
C C 0.003 0.002
;
International Tables for Crystallography
(1992, Vol. C, Tables 4.2.6.8 and 6.1.1.4)
;
H H 0.000 0.000
;
International Tables for Crystallography
(1992, Vol. C, Table 6.1.1.4)
;
N N 0.006 0.003
;
International Tables for Crystallography
(1992, Vol. C, Tables 4.2.6.8 and 6.1.1.4)
;
O O 0.011 0.006
;
International Tables for Crystallography
(1992, Vol. C, Tables 4.2.6.8 and 6.1.1.4)
;
S S 0.125 0.123
;
International Tables for Crystallography
(1992, Vol. C, Tables 4.2.6.8 and 6.1.1.4)
;
Fe Fe 0.346 0.844
;
International Tables for Crystallography
(1992, Vol. C, Tables 4.2.6.8 and 6.1.1.4)
;

loop_
_geom_angle_atom_site_label_1
_geom_angle_atom_site_label_2
_geom_angle_atom_site_label_3
_geom_angle
_geom_angle_publ_flag
_geom_angle_site_symmetry_1
_geom_angle_site_symmetry_2
_geom_angle_site_symmetry_3
O(3) Fe(1) O(3) 162.8(2) yes . . 2_555
O(3) Fe(1) O(4) 80.4(2) yes . . .
O(3) Fe(1) O(4) 88.4(2) yes . . 2_555
O(3) Fe(1) O(5) 94.9(2) yes . . .
O(3) Fe(1) O(5) 98.2(2) yes . . 2_555
O(3) Fe(1) O(4) 88.4(2) yes 2_555 . .
O(3) Fe(1) O(4) 80.4(2) yes 2_555 . 2_555
O(3) Fe(1) O(5) 98.2(2) yes 2_555 . .
O(3) Fe(1) O(5) 94.9(2) yes 2_555 . 2_555
O(4) Fe(1) O(4) 99.2(2) yes . . 2_555
O(4) Fe(1) O(5) 169.2(2) yes . . .
O(4) Fe(1) O(5) 90.4(2) yes . . 2_555
O(4) Fe(1) O(5) 90.4(2) yes 2_555 . .
O(4) Fe(1) O(5) 169.2(2) yes 2_555 . 2_555
O(5) Fe(1) O(5) 80.6(2) yes . . 2_555
C(14) S(2) C(15) 95.4(3) yes . . .
C(16) S(3) C(17) 95.5(3) yes . . .
C(16) S(4) C(18) 95.2(3) yes . . .
C(13) S(5) C(15) 95.4(3) yes . . .
C(4) S(6) C(5) 95.3(3) yes . . .
C(6) S(7) C(8) 95.3(3) yes . . .
C(1) S(8) C(3) 101.0(3) yes . . .
C(3) S(9) C(5) 95.5(3) yes . . .
C(6) S(10) C(7) 95.9(3) yes . . .
C(7) S(11) C(9) 99.5(4) yes . . .
C(11) S(12) C(13) 101.9(5) yes . . .
C(12) S(13) C(14) 101.5(4) yes . . .
C(17) S(14) C(19) 100.6(5) yes . . .
C(18) S(15) C(20) 100.8(4) yes . . .
C(8) S(16) C(10) 101.7(4) yes . . .
C(2) S(17) C(4) 102.6(3) yes . . .
Fe(1) O(3) C(21) 115.1(4) yes . . .
Fe(1) O(4) C(22) 116.0(4) yes . . .
Fe(1) O(5) C(23) 115.7(5) yes . . .
C(26) N(2) C(26) 128(2) yes . . 2_655
C(26) N(2) C(27) 115.8(16) yes . . .
C(26) N(2) C(28) 115.8(16) yes . . .
C(26) N(2) C(27) 115.8(16) yes 2_655 . .
C(26) N(2) C(28) 115.8(16) yes 2_655 . .
C(27) N(2) C(28) 0.0000 yes . . .
S(8) C(1) C(2) 114.9(5) yes . . .
S(17) C(2) C(1) 113.7(5) yes . . .
S(8) C(3) S(9) 115.0(3) yes . . .
S(8) C(3) C(4) 128.8(5) yes . . .
S(9) C(3) C(4) 116.2(5) yes . . .
S(6) C(4) S(17) 114.6(4) yes . . .
S(6) C(4) C(3) 117.4(5) yes . . .
S(17) C(4) C(3) 128.0(5) yes . . .
S(6) C(5) S(9) 115.5(4) yes . . .
S(6) C(5) C(6) 122.6(5) yes . . .
S(9) C(5) C(6) 121.9(5) yes . . .
S(7) C(6) S(10) 114.6(4) yes . . .
S(7) C(6) C(5) 123.4(5) yes . . .
S(10) C(6) C(5) 122.0(5) yes . . .
S(10) C(7) S(11) 116.0(4) yes . . .
S(10) C(7) C(8) 116.4(6) yes . . .
S(11) C(7) C(8) 127.5(6) yes . . .
S(7) C(8) S(16) 113.5(4) yes . . .
S(7) C(8) C(7) 117.8(5) yes . . .
S(16) C(8) C(7) 128.8(6) yes . . .
S(11) C(9) C(10) 112.0(6) yes . . .
S(16) C(10) C(9) 116.6(7) yes . . .
S(12) C(11) C(12) 128.4(11) yes . . .
S(13) C(12) C(11) 123.6(8) yes . . .
S(5) C(13) S(12) 115.5(4) yes . . .
S(5) C(13) C(14) 116.5(5) yes . . .
S(12) C(13) C(14) 127.9(5) yes . . .
S(2) C(14) S(13) 114.2(4) yes . . .
S(2) C(14) C(13) 117.5(5) yes . . .
S(13) C(14) C(13) 128.3(5) yes . . .
S(2) C(15) S(5) 115.2(4) yes . . .
S(2) C(15) C(16) 122.1(5) yes . . .
S(5) C(15) C(16) 122.7(5) yes . . .
S(3) C(16) S(4) 115.8(4) yes . . .
S(3) C(16) C(15) 122.3(5) yes . . .
S(4) C(16) C(15) 121.8(5) yes . . .
S(3) C(17) S(14) 117.6(4) yes . . .
S(3) C(17) C(18) 117.3(5) yes . . .
S(14) C(17) C(18) 125.1(5) yes . . .
S(4) C(18) S(15) 115.8(4) yes . . .
S(4) C(18) C(17) 116.1(5) yes . . .
S(15) C(18) C(17) 128.1(5) yes . . .
S(14) C(19) C(20) 126.1(10) yes . . .
S(15) C(20) C(19) 126.3(7) yes . . .
O(1) C(21) O(3) 126.5(7) yes . . .
O(1) C(21) C(22) 119.5(7) yes . . .
O(3) C(21) C(22) 114.1(6) yes . . .
O(2) C(22) O(4) 125.7(7) yes . . .
O(2) C(22) C(21) 120.2(7) yes . . .
O(4) C(22) C(21) 114.1(7) yes . . .
O(5) C(23) O(6) 126.7(7) yes . . .
O(5) C(23) C(23) 113.9(7) yes . . 2_555
O(6) C(23) C(23) 119.4(7) yes . . 2_555
C(25) C(24) C(25) 124(3) yes . . 2_655
C(24) C(25) C(26) 121(2) yes . . .
N(2) C(26) C(25) 113(2) yes . . .
N(2) C(26) C(27) 4(2) yes . . .
C(25) C(26) C(27) 117(2) yes . . .
N(2) C(27) C(26) 60(2) yes . . .
N(2) C(27) C(26) 60(2) yes . . 2_655
N(2) C(27) C(28) 180.0000 yes . . .
C(26) C(27) C(26) 120(4) yes . . 2_655
C(26) C(27) C(28) 120(2) yes . . .
C(26) C(27) C(28) 120(2) yes 2_655 . .
N(1) C(28) N(2) 180.00(1) yes . . .
N(1) C(28) C(27) 180.0000 yes . . .
N(2) C(28) C(27) 0.0000 yes . . .
S(8) C(1) H(1) 108.1 no . . .
S(8) C(1) H(2) 108.5 no . . .
C(2) C(1) H(1) 107.6 no . . .
C(2) C(1) H(2) 108.2 no . . .
H(1) C(1) H(2) 109.5 no . . .
S(17) C(2) H(3) 108.3 no . . .
S(17) C(2) H(4) 108.3 no . . .
C(1) C(2) H(3) 107.3 no . . .
C(1) C(2) H(4) 109.6 no . . .
H(3) C(2) H(4) 109.5 no . . .
S(11) C(9) H(5) 108.9 no . . .
S(11) C(9) H(6) 108.8 no . . .
C(10) C(9) H(5) 109.9 no . . .
C(10) C(9) H(6) 107.6 no . . .
H(5) C(9) H(6) 109.5 no . . .
S(16) C(10) H(7) 108.1 no . . .
S(16) C(10) H(8) 107.0 no . . .
C(9) C(10) H(7) 108.5 no . . .
C(9) C(10) H(8) 107.0 no . . .
H(7) C(10) H(8) 109.5 no . . .
S(12) C(11) H(9) 104.7 no . . .
S(12) C(11) H(10) 105.1 no . . .
C(12) C(11) H(9) 102.9 no . . .
C(12) C(11) H(10) 105.5 no . . .
H(9) C(11) H(10) 109.5 no . . .
S(13) C(12) H(11) 104.6 no . . .
S(13) C(12) H(12) 106.5 no . . .
C(11) C(12) H(11) 104.1 no . . .
C(11) C(12) H(12) 108.0 no . . .
H(11) C(12) H(12) 109.5 no . . .
S(14) C(19) H(13) 106.3 no . . .
S(14) C(19) H(14) 103.8 no . . .
C(20) C(19) H(13) 108.5 no . . .
C(20) C(19) H(14) 101.8 no . . .
H(13) C(19) H(14) 109.5 no . . .
S(15) C(20) H(15) 106.0 no . . .
S(15) C(20) H(16) 103.7 no . . .
C(19) C(20) H(15) 108.7 no . . .
C(19) C(20) H(16) 101.8 no . . .
H(15) C(20) H(16) 109.4 no . . .
C(25) C(24) H(17) 118.2 no . . .
C(25) C(24) H(17) 118.2 no 2_655 . .
C(24) C(25) H(18) 120.3 no . . .
C(26) C(25) H(18) 118.2 no . . .
N(2) C(26) H(19) 123.7 no . . .
C(25) C(26) H(19) 123.7 no . . .
C(27) C(26) H(19) 119.7 no . . .

loop_
_geom_bond_atom_site_label_1
_geom_bond_atom_site_label_2
_geom_bond_distance
_geom_bond_publ_flag
_geom_bond_site_symmetry_1
_geom_bond_site_symmetry_2
Fe(1) O(3) 2.007(5) yes . .
Fe(1) O(3) 2.007(5) yes . 2_555
Fe(1) O(4) 2.011(5) yes . .
Fe(1) O(4) 2.011(5) yes . 2_555
Fe(1) O(5) 2.004(5) yes . .
Fe(1) O(5) 2.004(5) yes . 2_555
S(2) C(14) 1.744(7) yes . .
S(2) C(15) 1.732(7) yes . .
S(3) C(16) 1.745(7) yes . .
S(3) C(17) 1.730(8) yes . .
S(4) C(16) 1.724(7) yes . .
S(4) C(18) 1.768(7) yes . .
S(5) C(13) 1.752(7) yes . .
S(5) C(15) 1.743(7) yes . .
S(6) C(4) 1.735(7) yes . .
S(6) C(5) 1.738(7) yes . .
S(7) C(6) 1.738(7) yes . .
S(7) C(8) 1.745(8) yes . .
S(8) C(1) 1.794(8) yes . .
S(8) C(3) 1.745(7) yes . .
S(9) C(3) 1.751(7) yes . .
S(9) C(5) 1.729(7) yes . .
S(10) C(6) 1.747(7) yes . .
S(10) C(7) 1.741(8) yes . .
S(11) C(7) 1.736(8) yes . .
S(11) C(9) 1.782(9) yes . .
S(12) C(11) 1.739(12) yes . .
S(12) C(13) 1.744(7) yes . .
S(13) C(12) 1.789(10) yes . .
S(13) C(14) 1.741(7) yes . .
S(14) C(17) 1.722(7) yes . .
S(14) C(19) 1.758(10) yes . .
S(15) C(18) 1.738(7) yes . .
S(15) C(20) 1.781(11) yes . .
S(16) C(8) 1.749(7) yes . .
S(16) C(10) 1.813(10) yes . .
S(17) C(2) 1.801(8) yes . .
S(17) C(4) 1.743(7) yes . .
O(1) C(21) 1.213(10) yes . .
O(2) C(22) 1.235(10) yes . .
O(3) C(21) 1.289(9) yes . .
O(4) C(22) 1.266(9) yes . .
O(5) C(23) 1.264(10) yes . .
O(6) C(23) 1.244(11) yes . .
N(1) C(28) 1.06(11) yes . .
N(2) C(26) 1.34(2) yes . .
N(2) C(26) 1.34(2) yes . 2_655
N(2) C(27) 0.11(6) yes . .
N(2) C(28) 1.13(8) yes . .
C(1) C(2) 1.521(11) yes . .
C(3) C(4) 1.359(9) yes . .
C(5) C(6) 1.365(10) yes . .
C(7) C(8) 1.346(11) yes . .
C(9) C(10) 1.494(16) yes . .
C(11) C(12) 1.30(2) yes . .
C(13) C(14) 1.347(10) yes . .
C(15) C(16) 1.373(10) yes . .
C(17) C(18) 1.368(10) yes . .
C(19) C(20) 1.315(19) yes . .
C(21) C(22) 1.552(11) yes . .
C(23) C(23) 1.568(11) yes . 2_555
C(24) C(25) 1.28(2) yes . .
C(24) C(25) 1.28(2) yes . 2_655
C(25) C(26) 1.37(3) yes . .
C(26) C(27) 1.39(3) yes . .
C(27) C(28) 1.02(9) yes . .
C(1) H(1) 0.950 no . .
C(1) H(2) 0.950 no . .
C(2) H(3) 0.949 no . .
C(2) H(4) 0.950 no . .
C(9) H(5) 0.950 no . .
C(9) H(6) 0.950 no . .
C(10) H(7) 0.950 no . .
C(10) H(8) 0.950 no . .
C(11) H(9) 0.949 no . .
C(11) H(10) 0.950 no . .
C(12) H(11) 0.949 no . .
C(12) H(12) 0.950 no . .
C(19) H(13) 0.950 no . .
C(19) H(14) 0.949 no . .
C(20) H(15) 0.950 no . .
C(20) H(16) 0.949 no . .
C(24) H(17) 0.949 no . .
C(25) H(18) 0.950 no . .
C(26) H(19) 0.950 no . .

loop_
_geom_contact_atom_site_label_1
_geom_contact_atom_site_label_2
_geom_contact_distance
_geom_contact_publ_flag
_geom_contact_site_symmetry_1
_geom_contact_site_symmetry_2
S(3) C(5) 3.676(7) ? . .
S(4) S(11) 3.528(2) ? . 1_655
S(5) S(14) 3.567(2) ? . 3_565
S(6) C(16) 3.632(7) ? . .
S(7) S(14) 3.693(3) ? . .
S(7) S(17) 3.670(2) ? . 7_565
S(7) C(17) 3.648(7) ? . .
S(8) S(13) 3.356(3) ? . 1_455
S(9) S(13) 3.372(2) ? . 1_455
S(10) C(5) 3.610(7) ? . 7_465
S(11) S(4) 3.528(2) ? . 1_455
S(11) S(12) 3.627(3) ? . 3_565
S(11) S(15) 3.608(3) ? . 1_455
S(11) C(2) 3.694(8) ? . 7_465
S(12) S(11) 3.627(3) ? . 3_565
S(12) S(14) 3.407(2) ? . 3_565
S(12) O(2) 3.428(6) ? . 3_565
S(12) C(1) 3.642(8) ? . .
S(13) S(8) 3.356(3) ? . 1_655
S(13) S(9) 3.372(2) ? . 1_655
S(14) S(5) 3.567(2) ? . 3_565
S(14) S(7) 3.693(3) ? . .
S(14) S(12) 3.407(2) ? . 3_565
S(14) C(1) 3.678(8) ? . 3_565
S(14) C(8) 3.680(7) ? . .
S(15) S(11) 3.608(3) ? . 1_655
S(15) S(17) 3.608(3) ? . 7_565
S(15) O(6) 3.535(7) ? . 6_555
S(15) C(2) 3.611(8) ? . 7_565
S(16) C(12) 3.660(12) ? . 7_565
S(16) C(25) 3.68(2) ? . 5_455
S(16) C(26) 3.515(18) ? . 5_455
S(17) S(7) 3.670(2) ? . 7_565
S(17) S(15) 3.608(3) ? . 7_565
O(1) O(7) 2.945(9) ? . .
O(1) C(11) 3.309(13) ? . 4_465
O(1) C(12) 3.147(12) ? . 4_465
O(1) C(20) 3.407(13) ? . 2_555
O(1) C(24) 3.47(2) ? . 1_455
O(2) S(12) 3.428(6) ? . 3_565
O(2) O(7) 2.852(7) ? . .
O(2) N(1) 3.41(4) ? . 5_455
O(2) C(9) 3.430(12) ? . .
O(2) C(11) 3.293(13) ? . 3_565
O(4) N(1) 3.25(7) ? . 5_455
O(4) C(1) 3.565(9) ? . 3_565
O(4) C(19) 3.345(15) ? . .
O(5) C(1) 3.347(9) ? . 4_565
O(5) C(2) 3.276(9) ? . 4_565
O(5) C(25) 3.554(17) ? . 2_655
O(6) S(15) 3.535(7) ? . 6_545
O(6) O(7) 2.970(11) ? . 5_545
O(6) C(9) 3.305(12) ? . 6_445
O(6) C(26) 3.41(2) ? . 2_655
O(7) O(1) 2.945(9) ? . .
O(7) O(1) 2.945(9) ? . 2_455
O(7) O(2) 2.852(7) ? . .
O(7) O(2) 2.852(7) ? . 2_455
O(7) O(6) 2.970(11) ? . 5_455
O(7) O(6) 2.970(11) ? . 6_455
O(7) C(22) 3.669(9) ? . .
O(7) C(22) 3.669(9) ? . 2_455
N(1) O(2) 3.41(4) ? . 5_545
N(1) O(2) 3.41(4) ? . 6_545
N(1) O(4) 3.25(7) ? . 5_545
N(1) O(4) 3.25(7) ? . 6_545
N(1) C(19) 3.56(2) ? . 5_545
N(1) C(19) 3.56(2) ? . 6_545
N(1) C(20) 3.381(11) ? . 5_545
N(1) C(20) 3.381(11) ? . 6_545
N(1) C(22) 3.23(6) ? . 5_545
N(1) C(22) 3.23(6) ? . 6_545
N(2) C(10) 3.694(10) ? . 5_545
N(2) C(10) 3.694(10) ? . 6_545
C(1) S(12) 3.642(8) ? . .
C(1) S(14) 3.678(8) ? . 3_565
C(1) O(4) 3.565(9) ? . 3_565
C(1) O(5) 3.347(9) ? . 4_564
C(2) S(11) 3.694(8) ? . 7_465
C(2) S(15) 3.611(8) ? . 7_565
C(2) O(5) 3.276(9) ? . 4_564
C(3) C(7) 3.543(10) ? . 7_465
C(5) S(3) 3.676(7) ? . .
C(5) S(10) 3.610(7) ? . 7_465
C(7) C(3) 3.543(10) ? . 7_465
C(8) S(14) 3.680(7) ? . .
C(9) O(2) 3.430(12) ? . .
C(9) O(6) 3.305(12) ? . 6_455
C(9) C(23) 3.656(13) ? . 6_455
C(10) N(2) 3.694(10) ? . 5_455
C(10) C(23) 3.594(13) ? . 6_455
C(10) C(26) 3.64(2) ? . 6_555
C(11) O(1) 3.309(13) ? . 4_664
C(11) O(2) 3.293(13) ? . 3_565
C(12) S(16) 3.660(12) ? . 7_565
C(12) O(1) 3.147(12) ? . 4_664
C(16) S(6) 3.632(7) ? . .
C(17) S(7) 3.648(7) ? . .
C(19) O(4) 3.345(15) ? . .
C(19) N(1) 3.56(2) ? . 5_455
C(20) O(1) 3.407(13) ? . 2_555
C(20) N(1) 3.381(11) ? . 5_455
C(20) C(21) 3.674(14) ? . 2_555
C(20) C(28) 3.60(3) ? . 5_455
C(21) C(20) 3.674(14) ? . 2_555
C(21) C(24) 3.63(2) ? . 1_455
C(21) C(25) 3.66(2) ? . 1_455
C(22) O(7) 3.669(9) ? . .
C(22) N(1) 3.23(6) ? . 5_455
C(23) C(9) 3.656(13) ? . 6_445
C(23) C(10) 3.594(13) ? . 6_445
C(24) O(1) 3.47(2) ? . 1_655
C(24) O(1) 3.47(2) ? . 2_555
C(24) C(21) 3.63(2) ? . 1_655
C(24) C(21) 3.63(2) ? . 2_555
C(25) S(16) 3.68(2) ? . 5_545
C(25) O(5) 3.554(17) ? . 2_655
C(25) C(21) 3.66(2) ? . 1_655
C(26) S(16) 3.515(18) ? . 5_545
C(26) O(6) 3.41(2) ? . 2_655
C(26) C(10) 3.64(2) ? . 6_545
C(28) C(20) 3.60(3) ? . 5_545
C(28) C(20) 3.60(3) ? . 6_545
Fe(1) H(2) 3.374 ? . 3_565
Fe(1) H(2) 3.374 ? . 4_565
S(4) H(9) 3.409 ? . 3_665
S(5) H(1) 3.031 ? . .
S(8) H(8) 3.026 ? . 7_465
S(8) H(12) 3.515 ? . 1_455
S(8) H(14) 3.363 ? . 3_565
S(11) H(3) 2.868 ? . 7_465
S(11) H(9) 3.365 ? . 3_565
S(12) H(1) 2.827 ? . .
S(12) H(6) 3.398 ? . 3_565
S(14) H(1) 3.089 ? . 3_565
S(15) H(3) 3.173 ? . 7_565
S(15) H(4) 3.557 ? . 7_565
S(15) H(9) 3.292 ? . 3_665
S(15) H(19) 3.440 ? . 5_455
S(16) H(11) 2.979 ? . 7_565
S(16) H(16) 3.526 ? . .
S(16) H(19) 3.667 ? . 5_455
O(1) H(9) 3.191 ? . 4_465
O(1) H(10) 2.900 ? . 4_465
O(1) H(11) 3.314 ? . 4_465
O(1) H(12) 2.417 ? . 4_465
O(1) H(14) 3.163 ? . 2_555
O(1) H(15) 2.508 ? . 2_555
O(1) H(17) 2.790 ? . 1_455
O(1) H(18) 3.678 ? . 1_455
O(2) H(5) 3.213 ? . .
O(2) H(6) 2.780 ? . .
O(2) H(9) 3.559 ? . 3_565
O(2) H(10) 2.538 ? . 3_565
O(2) H(13) 3.194 ? . .
O(2) H(15) 3.695 ? . 2_555
O(3) H(2) 3.057 ? . 4_565
O(3) H(7) 3.640 ? . 6_445
O(3) H(8) 3.208 ? . 6_445
O(3) H(12) 3.420 ? . 4_465
O(3) H(14) 2.984 ? . 2_555
O(3) H(15) 3.470 ? . 2_555
O(3) H(18) 3.279 ? . 1_455
O(4) H(2) 2.680 ? . 3_565
O(4) H(13) 2.743 ? . .
O(4) H(14) 3.076 ? . .
O(4) H(18) 3.576 ? . 1_455
O(5) H(2) 2.639 ? . 4_565
O(5) H(3) 2.983 ? . 4_565
O(5) H(4) 3.032 ? . 4_565
O(5) H(8) 3.255 ? . 6_445
O(5) H(18) 2.848 ? . 2_655
O(5) H(19) 3.467 ? . 2_655
O(6) H(3) 3.143 ? . 4_565
O(6) H(4) 3.642 ? . 4_565
O(6) H(5) 3.464 ? . 5_545
O(6) H(5) 2.460 ? . 6_445
O(6) H(7) 3.424 ? . 5_545
O(6) H(8) 3.502 ? . 6_445
O(6) H(15) 3.677 ? . 6_545
O(6) H(19) 2.671 ? . 2_655
O(7) H(5) 3.105 ? . .
O(7) H(5) 3.105 ? . 2_455
O(7) H(10) 3.572 ? . 3_565
O(7) H(10) 3.572 ? . 4_465
N(1) H(13) 2.909 ? . 5_545
N(1) H(13) 2.909 ? . 6_545
N(1) H(15) 3.219 ? . 5_545
N(1) H(15) 3.219 ? . 6_545
N(1) H(16) 2.830 ? . 5_545
N(1) H(16) 2.830 ? . 6_545
N(2) H(7) 2.949 ? . 5_545
N(2) H(7) 2.949 ? . 6_545
N(2) H(16) 3.243 ? . 5_545
N(2) H(16) 3.243 ? . 6_545
C(1) H(8) 3.512 ? . 7_465
C(1) H(14) 3.348 ? . 3_565
C(2) H(8) 3.682 ? . 7_465
C(9) H(3) 3.503 ? . 7_465
C(10) H(3) 3.682 ? . 7_465
C(13) H(1) 3.014 ? . .
C(18) H(9) 3.420 ? . 3_665
C(19) H(1) 3.679 ? . 3_565
C(19) H(2) 3.554 ? . 3_565
C(20) H(19) 3.040 ? . 5_455
C(21) H(12) 3.229 ? . 4_465
C(21) H(14) 3.107 ? . 2_555
C(21) H(15) 2.838 ? . 2_555
C(21) H(17) 3.113 ? . 1_455
C(21) H(18) 3.183 ? . 1_455
C(22) H(2) 3.665 ? . 3_565
C(22) H(10) 3.210 ? . 3_565
C(22) H(13) 3.274 ? . .
C(22) H(15) 3.468 ? . 2_555
C(22) H(18) 3.351 ? . 1_455
C(23) H(2) 3.686 ? . 4_565
C(23) H(3) 3.327 ? . 4_565
C(23) H(4) 3.698 ? . 4_565
C(23) H(5) 3.533 ? . 5_545
C(23) H(5) 2.966 ? . 6_445
C(23) H(7) 3.295 ? . 5_545
C(23) H(7) 3.392 ? . 6_445
C(23) H(8) 3.203 ? . 6_445
C(23) H(18) 3.440 ? . 2_655
C(23) H(19) 3.230 ? . 2_655
C(24) H(7) 3.530 ? . 5_545
C(24) H(7) 3.530 ? . 6_545
C(25) H(7) 3.048 ? . 6_545
C(25) H(11) 3.561 ? . 3_665
C(26) H(7) 3.509 ? . 5_545
C(26) H(7) 2.721 ? . 6_545
C(26) H(16) 2.913 ? . 5_545
C(27) H(7) 2.970 ? . 5_545
C(27) H(7) 2.970 ? . 6_545
C(27) H(16) 3.189 ? . 5_545
C(27) H(16) 3.189 ? . 6_545
C(28) H(7) 3.345 ? . 5_545
C(28) H(7) 3.345 ? . 6_545
C(28) H(13) 3.374 ? . 5_545
C(28) H(13) 3.374 ? . 6_545
C(28) H(15) 3.586 ? . 5_545
C(28) H(15) 3.586 ? . 6_545
C(28) H(16) 2.833 ? . 5_545
C(28) H(16) 2.833 ? . 6_545
H(1) S(5) 3.031 ? . .
H(1) S(12) 2.827 ? . .
H(1) S(14) 3.089 ? . 3_565
H(1) C(13) 3.014 ? . .
H(1) C(19) 3.679 ? . 3_565
H(1) H(14) 3.307 ? . 3_565
H(2) Fe(1) 3.374 ? . 3_565
H(2) O(3) 3.057 ? . 4_564
H(2) O(4) 2.680 ? . 3_565
H(2) O(5) 2.639 ? . 4_564
H(2) C(19) 3.554 ? . 3_565
H(2) C(22) 3.665 ? . 3_565
H(2) C(23) 3.686 ? . 4_564
H(2) H(8) 3.343 ? . 7_465
H(2) H(13) 3.555 ? . 3_565
H(2) H(14) 2.922 ? . 3_565
H(3) S(11) 2.868 ? . 7_465
H(3) S(15) 3.173 ? . 7_565
H(3) O(5) 2.983 ? . 4_564
H(3) O(6) 3.143 ? . 4_564
H(3) C(9) 3.503 ? . 7_465
H(3) C(10) 3.682 ? . 7_465
H(3) C(23) 3.327 ? . 4_564
H(3) H(5) 3.395 ? . 7_465
H(3) H(8) 2.965 ? . 7_465
H(4) S(15) 3.557 ? . 7_565
H(4) O(5) 3.032 ? . 4_564
H(4) O(6) 3.642 ? . 4_564
H(4) C(23) 3.698 ? . 4_564
H(4) H(11) 3.467 ? . .
H(4) H(18) 3.084 ? . 3_665
H(4) H(19) 3.515 ? . 3_665
H(5) O(2) 3.213 ? . .
H(5) O(6) 3.464 ? . 5_455
H(5) O(6) 2.460 ? . 6_455
H(5) O(7) 3.105 ? . .
H(5) C(23) 3.533 ? . 5_455
H(5) C(23) 2.966 ? . 6_455
H(5) H(3) 3.395 ? . 7_465
H(5) H(9) 3.555 ? . 3_565
H(6) S(12) 3.398 ? . 3_565
H(6) O(2) 2.780 ? . .
H(6) H(9) 3.648 ? . 3_565
H(6) H(13) 3.001 ? . .
H(7) O(3) 3.640 ? . 6_455
H(7) O(6) 3.424 ? . 5_455
H(7) N(2) 2.949 ? . 5_455
H(7) C(23) 3.295 ? . 5_455
H(7) C(23) 3.392 ? . 6_455
H(7) C(24) 3.530 ? . 5_455
H(7) C(25) 3.048 ? . 6_555
H(7) C(26) 3.509 ? . 5_455
H(7) C(26) 2.721 ? . 6_555
H(7) C(27) 2.970 ? . 5_455
H(7) C(28) 3.345 ? . 5_455
H(7) H(18) 3.398 ? . 6_555
H(7) H(19) 2.960 ? . 6_555
H(8) S(8) 3.026 ? . 7_465
H(8) O(3) 3.208 ? . 6_455
H(8) O(5) 3.255 ? . 6_455
H(8) O(6) 3.502 ? . 6_455
H(8) C(1) 3.512 ? . 7_465
H(8) C(2) 3.682 ? . 7_465
H(8) C(23) 3.203 ? . 6_455
H(8) H(2) 3.343 ? . 7_465
H(8) H(3) 2.965 ? . 7_465
H(9) S(4) 3.409 ? . 3_665
H(9) S(11) 3.365 ? . 3_565
H(9) S(15) 3.292 ? . 3_665
H(9) O(1) 3.191 ? . 4_664
H(9) O(2) 3.559 ? . 3_565
H(9) C(18) 3.420 ? . 3_665
H(9) H(5) 3.555 ? . 3_565
H(9) H(6) 3.648 ? . 3_565
H(9) H(15) 3.487 ? . 3_665
H(10) O(1) 2.900 ? . 4_664
H(10) O(2) 2.538 ? . 3_565
H(10) O(7) 3.572 ? . 3_565
H(10) C(22) 3.210 ? . 3_565
H(10) H(17) 3.405 ? . 3_665
H(10) H(18) 3.439 ? . 3_665
H(11) S(16) 2.979 ? . 7_565
H(11) O(1) 3.314 ? . 4_664
H(11) C(25) 3.561 ? . 3_665
H(11) H(4) 3.467 ? . .
H(11) H(17) 3.611 ? . 3_665
H(11) H(18) 3.266 ? . 3_665
H(12) S(8) 3.515 ? . 1_655
H(12) O(1) 2.417 ? . 4_664
H(12) O(3) 3.420 ? . 4_664
H(12) C(21) 3.229 ? . 4_664
H(12) H(14) 3.220 ? . 3_665
H(12) H(15) 3.341 ? . 3_665
H(13) O(2) 3.194 ? . .
H(13) O(4) 2.743 ? . .
H(13) N(1) 2.909 ? . 5_455
H(13) C(22) 3.274 ? . .
H(13) C(28) 3.374 ? . 5_455
H(13) H(2) 3.555 ? . 3_565
H(13) H(6) 3.001 ? . .
H(14) S(8) 3.363 ? . 3_565
H(14) O(1) 3.163 ? . 2_555
H(14) O(3) 2.984 ? . 2_555
H(14) O(4) 3.076 ? . .
H(14) C(1) 3.348 ? . 3_565
H(14) C(21) 3.107 ? . 2_555
H(14) H(1) 3.307 ? . 3_565
H(14) H(2) 2.922 ? . 3_565
H(14) H(12) 3.220 ? . 3_665
H(15) O(1) 2.508 ? . 2_555
H(15) O(2) 3.695 ? . 2_555
H(15) O(3) 3.470 ? . 2_555
H(15) O(6) 3.677 ? . 6_555
H(15) N(1) 3.219 ? . 5_455
H(15) C(21) 2.838 ? . 2_555
H(15) C(22) 3.468 ? . 2_555
H(15) C(28) 3.586 ? . 5_455
H(15) H(9) 3.487 ? . 3_665
H(15) H(12) 3.341 ? . 3_665
H(15) H(19) 3.187 ? . 5_455
H(16) S(16) 3.526 ? . .
H(16) N(1) 2.830 ? . 5_455
H(16) N(2) 3.243 ? . 5_455
H(16) C(26) 2.913 ? . 5_455
H(16) C(27) 3.189 ? . 5_455
H(16) C(28) 2.833 ? . 5_455
H(16) H(19) 2.276 ? . 5_455
H(17) O(1) 2.790 ? . 1_655
H(17) O(1) 2.790 ? . 2_555
H(17) C(21) 3.113 ? . 1_655
H(17) C(21) 3.113 ? . 2_555
H(17) H(10) 3.405 ? . 3_665
H(17) H(10) 3.405 ? . 4_565
H(17) H(11) 3.611 ? . 3_665
H(17) H(11) 3.611 ? . 4_565
H(18) O(1) 3.678 ? . 1_655
H(18) O(3) 3.279 ? . 1_655
H(18) O(4) 3.576 ? . 1_655
H(18) O(5) 2.848 ? . 2_655
H(18) C(21) 3.183 ? . 1_655
H(18) C(22) 3.351 ? . 1_655
H(18) C(23) 3.440 ? . 2_655
H(18) H(4) 3.084 ? . 3_665
H(18) H(7) 3.398 ? . 6_545
H(18) H(10) 3.439 ? . 3_665
H(18) H(11) 3.266 ? . 3_665
H(19) S(15) 3.440 ? . 5_545
H(19) S(16) 3.667 ? . 5_545
H(19) O(5) 3.467 ? . 2_655
H(19) O(6) 2.671 ? . 2_655
H(19) C(20) 3.040 ? . 5_545
H(19) C(23) 3.230 ? . 2_655
H(19) H(4) 3.515 ? . 3_665
H(19) H(7) 2.960 ? . 6_545
H(19) H(15) 3.187 ? . 5_545
H(19) H(16) 2.276 ? . 5_545

loop_
_geom_torsion_atom_site_label_1
_geom_torsion_atom_site_label_2
_geom_torsion_atom_site_label_3
_geom_torsion_atom_site_label_4
_geom_torsion
_geom_torsion_publ_flag
_geom_torsion_site_symmetry_1
_geom_torsion_site_symmetry_2
_geom_torsion_site_symmetry_3
_geom_torsion_site_symmetry_4
O(3) Fe(1) O(3) C(21) 44.9(9) ? . . 2_555 2_555
O(3) Fe(1) O(3) C(21) 44.9(9) ? 2_555 . . .
O(3) Fe(1) O(4) C(22) 4.3(5) ? . . . .
O(4) Fe(1) O(3) C(21) -5.4(5) ? . . . .
O(3) Fe(1) O(4) C(22) -162.6(5) ? . . 2_555 2_555
O(4) Fe(1) O(3) C(21) 94.2(5) ? 2_555 . . .
O(3) Fe(1) O(5) C(23) 98.9(5) ? . . . .
O(5) Fe(1) O(3) C(21) -175.6(5) ? . . . .
O(3) Fe(1) O(5) C(23) -92.3(5) ? . . 2_555 2_555
O(5) Fe(1) O(3) C(21) -94.4(5) ? 2_555 . . .
O(3) Fe(1) O(4) C(22) -162.6(5) ? 2_555 . . .
O(4) Fe(1) O(3) C(21) 94.2(5) ? . . 2_555 2_555
O(3) Fe(1) O(4) C(22) 4.3(5) ? 2_555 . 2_555 2_555
O(4) Fe(1) O(3) C(21) -5.4(5) ? 2_555 . 2_555 2_555
O(3) Fe(1) O(5) C(23) -92.3(5) ? 2_555 . . .
O(5) Fe(1) O(3) C(21) -94.4(5) ? . . 2_555 2_555
O(3) Fe(1) O(5) C(23) 98.9(5) ? 2_555 . 2_555 2_555
O(5) Fe(1) O(3) C(21) -175.6(5) ? 2_555 . 2_555 2_555
O(4) Fe(1) O(4) C(22) -82.5(5) ? . . 2_555 2_555
O(4) Fe(1) O(4) C(22) -82.5(5) ? 2_555 . . .
O(4) Fe(1) O(5) C(23) 35.1(14) ? . . . .
O(5) Fe(1) O(4) C(22) 69.3(13) ? . . . .
O(4) Fe(1) O(5) C(23) -172.7(5) ? . . 2_555 2_555
O(5) Fe(1) O(4) C(22) 102.5(5) ? 2_555 . . .
O(4) Fe(1) O(5) C(23) -172.7(5) ? 2_555 . . .
O(5) Fe(1) O(4) C(22) 102.5(5) ? . . 2_555 2_555
O(4) Fe(1) O(5) C(23) 35.1(14) ? 2_555 . 2_555 2_555
O(5) Fe(1) O(4) C(22) 69.3(13) ? 2_555 . 2_555 2_555
O(5) Fe(1) O(5) C(23) 1.4(5) ? . . 2_555 2_555
O(5) Fe(1) O(5) C(23) 1.4(5) ? 2_555 . . .
C(14) S(2) C(15) S(5) 1.7(4) ? . . . .
C(14) S(2) C(15) C(16) -179.7(5) ? . . . .
C(15) S(2) C(14) S(13) 179.1(4) ? . . . .
C(15) S(2) C(14) C(13) -1.3(6) ? . . . .
C(16) S(3) C(17) S(14) 179.7(4) ? . . . .
C(16) S(3) C(17) C(18) -3.1(6) ? . . . .
C(17) S(3) C(16) S(4) 4.3(5) ? . . . .
C(17) S(3) C(16) C(15) -176.6(6) ? . . . .
C(16) S(4) C(18) S(15) 179.3(4) ? . . . .
C(16) S(4) C(18) C(17) 1.8(6) ? . . . .
C(18) S(4) C(16) S(3) -3.9(4) ? . . . .
C(18) S(4) C(16) C(15) 177.0(6) ? . . . .
C(13) S(5) C(15) S(2) -1.5(4) ? . . . .
C(13) S(5) C(15) C(16) 179.9(5) ? . . . .
C(15) S(5) C(13) S(12) -176.5(4) ? . . . .
C(15) S(5) C(13) C(14) 0.7(6) ? . . . .
C(4) S(6) C(5) S(9) 0.8(4) ? . . . .
C(4) S(6) C(5) C(6) 179.8(5) ? . . . .
C(5) S(6) C(4) S(17) 179.4(4) ? . . . .
C(5) S(6) C(4) C(3) 1.1(6) ? . . . .
C(6) S(7) C(8) S(16) 176.9(4) ? . . . .
C(6) S(7) C(8) C(7) -1.5(6) ? . . . .
C(8) S(7) C(6) S(10) -0.1(4) ? . . . .
C(8) S(7) C(6) C(5) -179.8(6) ? . . . .
C(1) S(8) C(3) S(9) -164.2(4) ? . . . .
C(1) S(8) C(3) C(4) 14.5(7) ? . . . .
C(3) S(8) C(1) C(2) -48.7(6) ? . . . .
C(3) S(9) C(5) S(6) -1.8(4) ? . . . .
C(3) S(9) C(5) C(6) 179.1(6) ? . . . .
C(5) S(9) C(3) S(8) -178.5(4) ? . . . .
C(5) S(9) C(3) C(4) 2.6(6) ? . . . .
C(6) S(10) C(7) S(11) -178.1(4) ? . . . .
C(6) S(10) C(7) C(8) -2.3(6) ? . . . .
C(7) S(10) C(6) S(7) 1.2(4) ? . . . .
C(7) S(10) C(6) C(5) -179.1(6) ? . . . .
C(7) S(11) C(9) C(10) 58.3(8) ? . . . .
C(9) S(11) C(7) S(10) 149.3(5) ? . . . .
C(9) S(11) C(7) C(8) -26.0(8) ? . . . .
C(11) S(12) C(13) S(5) 179.9(6) ? . . . .
C(11) S(12) C(13) C(14) 3.2(10) ? . . . .
C(13) S(12) C(11) C(12) -21.9(15) ? . . . .
C(12) S(13) C(14) S(2) -167.7(5) ? . . . .
C(12) S(13) C(14) C(13) 12.7(8) ? . . . .
C(14) S(13) C(12) C(11) -29.6(13) ? . . . .
C(17) S(14) C(19) C(20) 37.2(15) ? . . . .
C(19) S(14) C(17) S(3) 148.4(7) ? . . . .
C(19) S(14) C(17) C(18) -28.6(9) ? . . . .
C(18) S(15) C(20) C(19) -14.0(14) ? . . . .
C(20) S(15) C(18) S(4) -154.9(5) ? . . . .
C(20) S(15) C(18) C(17) 22.3(8) ? . . . .
C(8) S(16) C(10) C(9) 34.4(8) ? . . . .
C(10) S(16) C(8) S(7) -177.7(5) ? . . . .
C(10) S(16) C(8) C(7) 0.6(8) ? . . . .
C(2) S(17) C(4) S(6) -167.4(4) ? . . . .
C(2) S(17) C(4) C(3) 10.7(8) ? . . . .
C(4) S(17) C(2) C(1) -44.2(6) ? . . . .
Fe(1) O(3) C(21) O(1) -173.7(7) ? . . . .
Fe(1) O(3) C(21) C(22) 5.5(8) ? . . . .
Fe(1) O(4) C(22) O(2) 176.8(6) ? . . . .
Fe(1) O(4) C(22) C(21) -2.6(8) ? . . . .
Fe(1) O(5) C(23) O(6) 175.2(7) ? . . . .
Fe(1) O(5) C(23) C(23) -3.4(8) ? . . . 2_555
C(26) N(2) C(26) C(25) 1(2) ? . . 2_655 2_655
C(26) N(2) C(26) C(25) 0.6(11) ? 2_655 . . .
C(27) N(2) C(26) C(25) -179.4(11) ? . . . .
C(28) N(2) C(26) C(25) -179.4(11) ? . . . .
C(27) N(2) C(26) C(25) -179.4(9) ? . . 2_655 2_655
C(28) N(2) C(26) C(25) -179.4(9) ? . . 2_655 2_655
S(8) C(1) C(2) S(17) 68.7(7) ? . . . .
S(8) C(3) C(4) S(6) 178.8(4) ? . . . .
S(8) C(3) C(4) S(17) 0.7(11) ? . . . .
S(9) C(3) C(4) S(6) -2.5(8) ? . . . .
S(9) C(3) C(4) S(17) 179.4(4) ? . . . .
S(6) C(5) C(6) S(7) 0.5(9) ? . . . .
S(6) C(5) C(6) S(10) -179.1(4) ? . . . .
S(9) C(5) C(6) S(7) 179.5(4) ? . . . .
S(9) C(5) C(6) S(10) -0.1(7) ? . . . .
S(10) C(7) C(8) S(7) 2.7(8) ? . . . .
S(10) C(7) C(8) S(16) -175.5(4) ? . . . .
S(11) C(7) C(8) S(7) 177.9(4) ? . . . .
S(11) C(7) C(8) S(16) -0.3(9) ? . . . .
S(11) C(9) C(10) S(16) -68.5(9) ? . . . .
S(12) C(11) C(12) S(13) 38.7(19) ? . . . .
S(5) C(13) C(14) S(2) 0.4(7) ? . . . .
S(5) C(13) C(14) S(13) -180.0(4) ? . . . .
S(12) C(13) C(14) S(2) 177.1(4) ? . . . .
S(12) C(13) C(14) S(13) -3.3(11) ? . . . .
S(2) C(15) C(16) S(3) -179.3(4) ? . . . .
S(2) C(15) C(16) S(4) -0.2(7) ? . . . .
S(5) C(15) C(16) S(3) -0.8(9) ? . . . .
S(5) C(15) C(16) S(4) 178.3(4) ? . . . .
S(3) C(17) C(18) S(4) 0.9(8) ? . . . .
S(3) C(17) C(18) S(15) -176.2(4) ? . . . .
S(14) C(17) C(18) S(4) 177.9(4) ? . . . .
S(14) C(17) C(18) S(15) 0.8(10) ? . . . .
S(14) C(19) C(20) S(15) -17(2) ? . . . .
O(1) C(21) C(22) O(2) -2.2(12) ? . . . .
O(1) C(21) C(22) O(4) 177.2(7) ? . . . .
O(3) C(21) C(22) O(2) 178.6(7) ? . . . .
O(3) C(21) C(22) O(4) -2.0(10) ? . . . .
O(5) C(23) C(23) O(5) 4.5(10) ? . . 2_555 2_555
O(5) C(23) C(23) O(6) -174.1(7) ? . . 2_555 2_555
O(6) C(23) C(23) O(5) -174.1(7) ? . . 2_555 2_555
O(6) C(23) C(23) O(6) 7.3(12) ? . . 2_555 2_555
C(25) C(24) C(25) C(26) 0.7(12) ? . . 2_655 2_655
C(25) C(24) C(25) C(26) 1(2) ? 2_655 . . .
C(24) C(25) C(26) N(2) -1(2) ? . . . .
C(24) C(25) C(26) C(27) -1(2) ? . . . .
C(25) C(26) C(27) N(2) 0.6(11) ? . . . .
C(25) C(26) C(27) C(28) -179.4(11) ? . . . .
C(25) C(26) C(27) C(26) 0.6(11) ? . . . 2_655

loop_
_cod_changelog_entry_id
_cod_changelog_entry_author
_cod_changelog_entry_date
_cod_changelog_entry_text
1 'Vaitkus, Antanas' 2022-05-06T17:55:00+03:00 'Updated bibliographic information.'
